data_4060858
loop_
_publ_author_name
'Bernskoetter, Wesley H.'
'Pool, Jaime A.'
'Lobkovsky, Emil'
'Chirik, Paul J.'

_publ_section_title
;
 Carbon--Hydrogen Bond Activation with a Cyclometalated Zirconocene
 Hydride: Mechanistic Differences between Arene and Alkane
 Reductive Elimination
;
_journal_coden_ASTM ORGND7
_journal_issue 5
_journal_name_full Organometallics
_journal_page_first 1092
_journal_page_last 1100
_journal_paper_doi 10.1021/om0508379
_journal_volume 25
_journal_year 2006
_chemical_formula_sum 'C22 H43 O0.5 Si4 Zr'
_chemical_formula_weight 519.14
_space_group_IT_number 14
_symmetry_cell_setting monoclinic
_symmetry_space_group_name_Hall '-P 2yn'
_symmetry_space_group_name_H-M 'P 1 21/n 1'
_cell_angle_alpha 90.00
_cell_angle_beta 99.528(2)
_cell_angle_gamma 90.00
_cell_formula_units_Z 4
_cell_length_a 11.9916(7)
_cell_length_b 15.6633(9)
_cell_length_c 15.3898(8)
_cell_measurement_temperature 173(2)
_cell_volume 2850.8(3)
_diffrn_ambient_temperature 173(2)
_exptl_crystal_density_diffrn 1.210
_cod_duplicate_entry 4074728
_cod_depositor_comments
;
The following automatic conversions were performed:
'_symmetry_cell_setting' value 'Monoclinic' changed to 'monoclinic'
according to '/home/saulius/struct/CIF-dictionaries/cif_core.dic'
dictionary named 'cif_core.dic' version 2.4.1 from 2010-06-29.

Automatic conversion script
Id: cif_fix_enum 1527 2010-12-29 10:47:43Z saulius 
;
_cod_original_sg_symbol_H-M 'P 21/n'
_cod_original_formula_sum 'C22 H43 O0.50 Si4 Zr'
_cod_database_code 4060858

loop_
_symmetry_equiv_pos_as_xyz
'x, y, z'
'-x+1/2, y+1/2, -z+1/2'
'-x, -y, -z'
'x-1/2, -y-1/2, z-1/2'

loop_
_atom_site_label
_atom_site_type_symbol
_atom_site_fract_x
_atom_site_fract_y
_atom_site_fract_z
_atom_site_U_iso_or_equiv
_atom_site_adp_type
_atom_site_occupancy
_atom_site_symmetry_multiplicity
_atom_site_calc_flag
_atom_site_refinement_flags
_atom_site_disorder_assembly
_atom_site_disorder_group
Zr1 Zr 0.094378(15) 0.078927(12) 0.569362(12) 0.02705(5) Uani 1 1 d . . .
H1M H 0.029(5) 0.148(4) 0.465(4) 0.083(19) Uiso 0.50 1 d P . .
H2M H 0.141(4) -0.019(3) 0.636(3) 0.047(13) Uiso 0.50 1 d P . .
Si1 Si 0.23496(5) 0.26740(4) 0.43805(4) 0.03938(15) Uani 1 1 d . . .
Si2 Si 0.41059(4) 0.00230(3) 0.68322(4) 0.02696(12) Uani 1 1 d . . .
Si3 Si 0.02770(5) -0.00660(3) 0.80313(4) 0.03055(12) Uani 1 1 d . . .
Si4 Si -0.14913(5) 0.25857(3) 0.55013(4) 0.02863(12) Uani 1 1 d . . .
O1 O 0.0147(3) -0.02121(18) 0.51883(19) 0.0363(8) Uani 0.50 1 d P . .
C1 C 0.23610(17) 0.16248(12) 0.49544(13) 0.0323(5) Uani 1 1 d . . .
C2 C 0.21939(16) 0.08129(12) 0.45277(12) 0.0282(4) Uani 1 1 d . . .
H2 H 0.1835(19) 0.0708(13) 0.3959(15) 0.032(6) Uiso 1 1 d . . .
C3 C 0.26240(15) 0.01739(12) 0.51153(12) 0.0250(4) Uani 1 1 d . . .
H3 H 0.2577(18) -0.0432(14) 0.4998(14) 0.031(6) Uiso 1 1 d . . .
C4 C 0.30903(15) 0.05501(11) 0.59404(12) 0.0256(4) Uani 1 1 d . . .
C5 C 0.29307(15) 0.14429(11) 0.58197(13) 0.0261(4) Uani 1 1 d . . .
H5 H 0.3186(17) 0.1884(13) 0.6257(13) 0.027(5) Uiso 1 1 d . . .
C6 C 0.02778(16) 0.08113(12) 0.72024(12) 0.0266(4) Uani 1 1 d . . .
C7 C 0.11054(16) 0.14697(12) 0.72116(12) 0.0279(4) Uani 1 1 d . . .
H7 H 0.1832(18) 0.1465(13) 0.7567(13) 0.030(5) Uiso 1 1 d . . .
C8 C 0.06810(16) 0.21062(12) 0.66101(12) 0.0273(4) Uani 1 1 d . . .
H8 H 0.1041(18) 0.2610(13) 0.6481(13) 0.030(6) Uiso 1 1 d . . .
C9 C -0.04337(15) 0.18780(12) 0.61914(12) 0.0252(4) Uani 1 1 d . . .
C10 C -0.06588(15) 0.10843(12) 0.65718(12) 0.0246(4) Uani 1 1 d . . .
H10 H -0.1351(16) 0.0789(11) 0.6416(12) 0.019(5) Uiso 1 1 d . . .
C11 C 0.3864(2) 0.2914(2) 0.4347(3) 0.0918(12) Uani 1 1 d . . .
H11A H 0.4289 0.2922 0.4948 0.138 Uiso 1 1 calc R . .
H11B H 0.3924 0.3472 0.4071 0.138 Uiso 1 1 calc R . .
H11C H 0.4175 0.2473 0.4003 0.138 Uiso 1 1 calc R . .
C12 C 0.1539(3) 0.25895(18) 0.32454(17) 0.0666(9) Uani 1 1 d . . .
H12A H 0.1472 0.3156 0.2971 0.100 Uiso 1 1 calc R . .
H12B H 0.0783 0.2363 0.3270 0.100 Uiso 1 1 calc R . .
H12C H 0.1935 0.2205 0.2897 0.100 Uiso 1 1 calc R . .
C13 C 0.1747(2) 0.35618(15) 0.49572(19) 0.0502(7) Uani 1 1 d . . .
H13C H 0.186(3) 0.4059(19) 0.469(2) 0.070(9) Uiso 1 1 d . . .
H13B H 0.095(3) 0.348(2) 0.494(2) 0.082(10) Uiso 1 1 d . . .
H13A H 0.206(3) 0.363(2) 0.550(2) 0.079(10) Uiso 1 1 d . . .
C14 C 0.5548(2) 0.0318(2) 0.66305(19) 0.0508(7) Uani 1 1 d . . .
H14A H 0.611(3) 0.008(2) 0.710(2) 0.083(10) Uiso 1 1 d . . .
H14C H 0.564(3) 0.090(2) 0.660(2) 0.077(10) Uiso 1 1 d . . .
H14B H 0.563(3) 0.009(2) 0.608(2) 0.076(10) Uiso 1 1 d . . .
C15 C 0.3943(2) 0.04155(17) 0.79433(15) 0.0433(6) Uani 1 1 d . . .
H15C H 0.327(3) 0.0231(18) 0.8080(19) 0.068(9) Uiso 1 1 d . . .
H15B H 0.454(2) 0.0222(17) 0.8375(18) 0.059(8) Uiso 1 1 d . . .
H15A H 0.393(2) 0.0983(18) 0.7926(17) 0.055(8) Uiso 1 1 d . . .
C16 C 0.3954(2) -0.11575(14) 0.67515(17) 0.0426(6) Uani 1 1 d . . .
H16C H 0.413(2) -0.1350(19) 0.619(2) 0.071(9) Uiso 1 1 d . . .
H16B H 0.452(2) -0.1433(17) 0.7149(17) 0.056(8) Uiso 1 1 d . . .
H16A H 0.320(3) -0.1367(19) 0.6850(19) 0.077(9) Uiso 1 1 d . . .
C17 C 0.0914(3) -0.10932(17) 0.7741(2) 0.0553(7) Uani 1 1 d . . .
H17C H 0.167(3) -0.1033(18) 0.7762(19) 0.065(9) Uiso 1 1 d . . .
H17B H 0.085(3) -0.153(2) 0.818(2) 0.080(10) Uiso 1 1 d . . .
H17A H 0.063(3) -0.124(2) 0.720(2) 0.073(10) Uiso 1 1 d . . .
C18 C 0.10785(19) 0.03240(16) 0.91002(14) 0.0385(5) Uani 1 1 d . . .
H18C H 0.080(2) 0.0826(17) 0.9265(18) 0.060(8) Uiso 1 1 d . . .
H18B H 0.107(2) -0.0064(19) 0.9558(19) 0.069(9) Uiso 1 1 d . . .
H18A H 0.187(2) 0.0431(15) 0.9068(15) 0.044(7) Uiso 1 1 d . . .
C19 C -0.1220(2) -0.02785(17) 0.81563(16) 0.0421(6) Uani 1 1 d . . .
H19C H -0.158(2) 0.0196(18) 0.8261(18) 0.062(8) Uiso 1 1 d . . .
H19B H -0.168(3) -0.0490(19) 0.762(2) 0.069(9) Uiso 1 1 d . . .
H19A H -0.123(3) -0.062(2) 0.858(2) 0.076(10) Uiso 1 1 d . . .
C20 C -0.1473(2) 0.24853(18) 0.42982(15) 0.0532(7) Uani 1 1 d . . .
H20A H -0.2103 0.2811 0.3970 0.080 Uiso 1 1 calc R . .
H20B H -0.1549 0.1883 0.4127 0.080 Uiso 1 1 calc R . .
H20C H -0.0757 0.2709 0.4165 0.080 Uiso 1 1 calc R . .
C21 C -0.29348(18) 0.23018(15) 0.57128(16) 0.0383(5) Uani 1 1 d . . .
H21B H -0.299(2) 0.2417(18) 0.6283(19) 0.067(9) Uiso 1 1 d . . .
H21A H -0.315(2) 0.1746(17) 0.5546(17) 0.054(7) Uiso 1 1 d . . .
H21C H -0.345(3) 0.265(2) 0.539(2) 0.079(10) Uiso 1 1 d . . .
C22 C -0.1191(2) 0.37081(15) 0.58635(19) 0.0480(6) Uani 1 1 d . . .
H22B H -0.172(3) 0.408(2) 0.550(2) 0.087(11) Uiso 1 1 d . . .
H22A H -0.047(2) 0.3883(17) 0.5764(18) 0.059(8) Uiso 1 1 d . . .
H22C H -0.128(2) 0.3776(19) 0.644(2) 0.070(9) Uiso 1 1 d . . .

loop_
_atom_site_aniso_label
_atom_site_aniso_U_11
_atom_site_aniso_U_22
_atom_site_aniso_U_33
_atom_site_aniso_U_23
_atom_site_aniso_U_13
_atom_site_aniso_U_12
Zr1 0.02097(8) 0.02896(9) 0.03233(9) -0.01331(7) 0.00764(7) -0.00434(7)
Si1 0.0369(3) 0.0278(3) 0.0524(4) 0.0148(3) 0.0041(3) -0.0056(2)
Si2 0.0212(2) 0.0291(3) 0.0292(3) 0.0000(2) 0.0004(2) 0.00174(19)
Si3 0.0305(3) 0.0298(3) 0.0303(3) -0.0020(2) 0.0019(2) 0.0055(2)
Si4 0.0268(3) 0.0307(3) 0.0269(3) 0.0005(2) 0.0002(2) -0.0008(2)
O1 0.0299(14) 0.0429(19) 0.0396(18) -0.0225(13) 0.0157(13) -0.0133(14)
C1 0.0348(10) 0.0251(9) 0.0358(10) 0.0066(8) 0.0021(8) -0.0066(8)
C2 0.0286(9) 0.0333(9) 0.0233(9) 0.0015(8) 0.0062(7) -0.0048(8)
C3 0.0229(8) 0.0231(8) 0.0302(9) -0.0029(7) 0.0077(7) 0.0000(7)
C4 0.0215(8) 0.0249(8) 0.0293(9) -0.0003(7) 0.0007(7) 0.0000(7)
C5 0.0215(8) 0.0239(8) 0.0323(9) -0.0029(7) 0.0031(7) -0.0050(7)
C6 0.0268(9) 0.0280(9) 0.0245(8) -0.0055(7) 0.0031(7) 0.0049(7)
C7 0.0257(9) 0.0298(9) 0.0265(9) -0.0096(7) -0.0010(7) 0.0016(7)
C8 0.0286(9) 0.0252(9) 0.0275(9) -0.0092(7) 0.0032(8) -0.0002(7)
C9 0.0249(9) 0.0281(9) 0.0223(8) -0.0070(7) 0.0032(7) 0.0016(7)
C10 0.0218(8) 0.0294(9) 0.0230(8) -0.0071(7) 0.0045(7) 0.0015(7)
C11 0.0475(16) 0.0577(17) 0.176(4) 0.051(2) 0.037(2) 0.0006(13)
C12 0.111(2) 0.0485(15) 0.0397(13) 0.0152(11) 0.0103(15) -0.0028(16)
C13 0.0551(15) 0.0300(11) 0.0614(16) 0.0045(11) -0.0022(13) -0.0088(10)
C14 0.0289(11) 0.0678(17) 0.0558(15) 0.0027(13) 0.0066(11) -0.0043(11)
C15 0.0392(12) 0.0526(14) 0.0350(12) -0.0037(10) -0.0026(10) 0.0133(11)
C16 0.0439(13) 0.0317(11) 0.0481(13) 0.0031(10) -0.0043(11) 0.0064(10)
C17 0.0575(16) 0.0397(13) 0.0673(18) -0.0125(12) 0.0062(14) 0.0142(12)
C18 0.0364(11) 0.0464(12) 0.0308(11) -0.0014(9) -0.0003(9) 0.0091(10)
C19 0.0383(12) 0.0483(13) 0.0394(12) 0.0025(10) 0.0055(10) -0.0030(10)
C20 0.0519(14) 0.0756(17) 0.0316(12) 0.0066(11) 0.0053(10) -0.0207(13)
C21 0.0301(10) 0.0429(12) 0.0422(12) 0.0039(10) 0.0070(9) 0.0050(9)
C22 0.0408(13) 0.0344(12) 0.0634(16) -0.0042(11) -0.0068(12) 0.0038(10)

loop_
_geom_bond_atom_site_label_1
_geom_bond_atom_site_label_2
_geom_bond_distance
_geom_bond_site_symmetry_2
_geom_bond_publ_flag
Zr1 H2M 1.88(5) . ?
Zr1 H1M 1.98(6) . ?
Zr1 O1 1.932(3) . ?
Zr1 O1 1.945(3) 3_556 ?
Zr1 C2 2.5216(19) . ?
Zr1 C3 2.5248(18) . ?
Zr1 C7 2.5458(18) . ?
Zr1 C8 2.5478(18) . ?
Zr1 C1 2.556(2) . ?
Zr1 C4 2.5664(18) . ?
Zr1 C10 2.5677(18) . ?
Zr1 C5 2.5709(18) . ?
Si1 C13 1.859(3) . ?
Si1 C12 1.858(3) . ?
Si1 C11 1.863(3) . ?
Si1 C1 1.865(2) . ?
Si2 C15 1.858(2) . ?
Si2 C16 1.860(2) . ?
Si2 C14 1.865(3) . ?
Si2 C4 1.8695(18) . ?
Si3 C18 1.865(2) . ?
Si3 C17 1.867(3) . ?
Si3 C19 1.867(2) . ?
Si3 C6 1.875(2) . ?
Si4 C22 1.861(2) . ?
Si4 C20 1.862(2) . ?
Si4 C21 1.867(2) . ?
Si4 C9 1.8759(19) . ?
O1 O1 0.913(6) 3_556 ?
O1 Zr1 1.945(3) 3_556 ?
C1 C5 1.421(3) . ?
C1 C2 1.430(3) . ?
C2 C3 1.390(3) . ?
C3 C4 1.427(3) . ?
C4 C5 1.419(3) . ?
C6 C10 1.423(2) . ?
C6 C7 1.430(3) . ?
C7 C8 1.398(3) . ?
C8 C9 1.430(3) . ?
C9 C10 1.419(3) . ?
